data_1547052
loop_
_publ_author_name
'An, Fa-Liang'
'Sun, Dong-Mei'
'Li, Rui-Jun'
'Zhou, Miao-Miao'
'Yang, Ming-Hua'
'Yin, Yong'
'Kong, Ling-Yi'
'Luo, Jun'

_publ_section_title
;
 Walrobsins A and B, Two Anti-inflammatory Limonoids from Root Barks of
 Walsura robusta.
;
_journal_issue 17
_journal_name_full 'Organic letters'
_journal_page_first 4568
_journal_page_last 4571
_journal_paper_doi 10.1021/acs.orglett.7b02173
_journal_volume 19
_journal_year 2017
_chemical_absolute_configuration ad
_chemical_formula_sum 'C33 H44 O8'
_chemical_formula_weight 568.68
_chemical_name_systematic
;
 ?
;
_space_group_crystal_system orthorhombic
_space_group_IT_number 19
_space_group_name_Hall 'P 2ac 2ab'
_space_group_name_H-M_alt 'P 21 21 21'
_symmetry_space_group_name_Hall 'P 2ac 2ab'
_symmetry_space_group_name_H-M 'P 21 21 21'
_atom_sites_solution_hydrogens geom
_audit_creation_method SHELXL-2013
_cell_angle_alpha 90
_cell_angle_beta 90
_cell_angle_gamma 90
_cell_formula_units_Z 4
_cell_length_a 9.43400(10)
_cell_length_b 16.40280(10)
_cell_length_c 19.41280(10)
_cell_measurement_reflns_used 18394
_cell_measurement_temperature 291(2)
_cell_measurement_theta_max 71.2900
_cell_measurement_theta_min 4.6660
_cell_volume 3004.01(4)
_computing_cell_refinement 'CrysAlisPro (Rigaku OD, 2015)'
_computing_data_collection 'CrysAlisPro (Rigaku OD, 2015)'
_computing_data_reduction 'CrysAlisPro (Rigaku OD, 2015)'
_computing_molecular_graphics 'Ortep-3 (L. J. Farrugia, 2001)'
_computing_publication_material SHELXL-97
_computing_structure_refinement 'SHELXL-97 (Sheldrick, 1997)'
_computing_structure_solution 'SHELXS-97 (Sheldrick, 1997)'
_diffrn_ambient_temperature 291(2)
_diffrn_detector_area_resol_mean 5.2169
_diffrn_measured_fraction_theta_full 0.999
_diffrn_measured_fraction_theta_max 0.989
_diffrn_measurement_device_type 'SuperNova, Dual, Cu at zero, AtlasS2'
_diffrn_measurement_method '\w scans'
_diffrn_radiation_type CuK\a
_diffrn_radiation_wavelength 1.54184
_diffrn_reflns_av_R_equivalents 0.0182
_diffrn_reflns_av_unetI/netI 0.0124
_diffrn_reflns_Laue_measured_fraction_full 0.999
_diffrn_reflns_Laue_measured_fraction_max 0.989
_diffrn_reflns_limit_h_max 11
_diffrn_reflns_limit_h_min -9
_diffrn_reflns_limit_k_max 19
_diffrn_reflns_limit_k_min -19
_diffrn_reflns_limit_l_max 23
_diffrn_reflns_limit_l_min -23
_diffrn_reflns_number 21504
_diffrn_reflns_point_group_measured_fraction_full 0.998
_diffrn_reflns_point_group_measured_fraction_max 0.980
_diffrn_reflns_theta_full 67.684
_diffrn_reflns_theta_max 71.276
_diffrn_reflns_theta_min 3.528
_diffrn_source 'micro-focus sealed X-ray tube'
_exptl_absorpt_coefficient_mu 0.723
_exptl_absorpt_correction_T_max 1.00000
_exptl_absorpt_correction_T_min 0.73208
_exptl_absorpt_correction_type multi-scan
_exptl_absorpt_process_details
;
CrysAlisPro 1.171.38.43 (Rigaku Oxford Diffraction, 2015)
Empirical absorption correction using spherical harmonics,
 implemented in SCALE3 ABSPACK scaling algorithm.
;
_exptl_crystal_density_diffrn 1.257
_exptl_crystal_description block
_exptl_crystal_F_000 1224
_exptl_crystal_size_max 0.220
_exptl_crystal_size_mid 0.210
_exptl_crystal_size_min 0.150
_refine_diff_density_max 0.334
_refine_diff_density_min -0.272
_refine_diff_density_rms 0.033
_refine_ls_abs_structure_details
;
 Flack x determined using 2410 quotients [(I+)-(I-)]/[(I+)+(I-)]
 (Parsons and Flack (2004), Acta Cryst. A60, s61).
;
_refine_ls_abs_structure_Flack -0.01(3)
_refine_ls_extinction_coef 0.0034(3)
_refine_ls_extinction_expression Fc^*^=kFc[1+0.001xFc^2^\l^3^/sin(2\q)]^-1/4^
_refine_ls_extinction_method SHELXL
_refine_ls_goodness_of_fit_ref 1.045
_refine_ls_hydrogen_treatment constr
_refine_ls_matrix_type full
_refine_ls_number_parameters 382
_refine_ls_number_reflns 5724
_refine_ls_number_restraints 13
_refine_ls_restrained_S_all 1.060
_refine_ls_R_factor_all 0.0373
_refine_ls_R_factor_gt 0.0369
_refine_ls_shift/su_max 0.000
_refine_ls_shift/su_mean 0.000
_refine_ls_structure_factor_coef Fsqd
_refine_ls_weighting_details 'w=1/[\s^2^(Fo^2^)+(0.0571P)^2^+0.6913P] where P=(Fo^2^+2Fc^2^)/3'
_refine_ls_weighting_scheme calc
_refine_ls_wR_factor_gt 0.1004
_refine_ls_wR_factor_ref 0.1009
_reflns_Friedel_coverage 0.756
_reflns_Friedel_fraction_full 0.996
_reflns_Friedel_fraction_max 0.969
_reflns_number_gt 5647
_reflns_number_total 5724
_reflns_threshold_expression 'I > 2\s(I)'
_cod_data_source_file ol7b02173_si_003.cif
_cod_data_source_block shelxl
_cod_database_code 1547052
_shelx_space_group_comment
;
The symmetry employed for this shelxl refinement is uniquely defined
by the following loop, which should always be used as a source of
symmetry information in preference to the above space-group names.
They are only intended as comments.
;
_shelx_estimated_absorpt_t_min 0.857
_shelx_estimated_absorpt_t_max 0.899
_shelxl_version_number 2013-4

loop_
_space_group_symop_operation_xyz
'x, y, z'
'-x+1/2, -y, z+1/2'
'-x, y+1/2, -z+1/2'
'x+1/2, -y+1/2, -z'

loop_
_atom_site_label
_atom_site_type_symbol
_atom_site_fract_x
_atom_site_fract_y
_atom_site_fract_z
_atom_site_U_iso_or_equiv
_atom_site_adp_type
_atom_site_occupancy
_atom_site_site_symmetry_order
_atom_site_calc_flag
_atom_site_refinement_flags_posn
_atom_site_refinement_flags_adp
_atom_site_refinement_flags_occupancy
_atom_site_disorder_assembly
_atom_site_disorder_group
O1 O 0.21731(15) 0.56475(9) 0.53381(8) 0.0324(3) Uani 1 1 d . . . . .
O6 O 0.09796(17) 0.53437(9) 0.66597(9) 0.0386(4) Uani 1 1 d . . . . .
O2 O 0.06674(17) 0.66875(9) 0.55437(10) 0.0421(4) Uani 1 1 d . . . . .
H2 H -0.0007 0.6375 0.5580 0.063 Uiso 1 1 calc R U . . .
O3 O 0.3487(2) 0.64379(11) 0.74389(8) 0.0467(4) Uani 1 1 d . . . . .
O5 O 0.5760(3) 0.14419(12) 0.42344(12) 0.0640(6) Uani 1 1 d . . . . .
O4 O 0.81741(19) 0.58082(14) 0.54990(13) 0.0658(6) Uani 1 1 d . . . . .
C11 C 0.3324(2) 0.51282(11) 0.55467(11) 0.0279(4) Uani 1 1 d . . . . .
H11 H 0.3012 0.4818 0.5951 0.033 Uiso 1 1 calc R U . . .
C3 C 0.1880(2) 0.63123(12) 0.57894(12) 0.0321(4) Uani 1 1 d . . . . .
C14 C 0.6064(2) 0.49322(13) 0.48268(11) 0.0334(5) Uani 1 1 d . . . . .
C1 C 0.3332(2) 0.60028(13) 0.67976(11) 0.0326(4) Uani 1 1 d . . . . .
H1 H 0.3587 0.5429 0.6862 0.039 Uiso 1 1 calc R U . . .
C8 C 0.5730(2) 0.57513(13) 0.51588(11) 0.0320(4) Uani 1 1 d . . . . .
C13 C 0.5088(2) 0.42039(12) 0.49339(11) 0.0310(4) Uani 1 1 d . . . . .
C19 C 0.3123(2) 0.68987(12) 0.58120(12) 0.0333(4) Uani 1 1 d . . . . .
H19A H 0.2890 0.7391 0.6064 0.040 Uiso 1 1 calc R U . . .
H19B H 0.3441 0.7043 0.5353 0.040 Uiso 1 1 calc R U . . .
C2 C 0.1792(2) 0.60708(12) 0.65523(12) 0.0331(4) Uani 1 1 d . . . . .
H2A H 0.1337 0.6517 0.6805 0.040 Uiso 1 1 calc R U . . .
C9 C 0.4657(2) 0.56196(12) 0.57549(10) 0.0281(4) Uani 1 1 d . . . . .
H9 H 0.5157 0.5263 0.6079 0.034 Uiso 1 1 calc R U . . .
C10 C 0.4240(2) 0.63832(12) 0.61958(11) 0.0301(4) Uani 1 1 d . . . . .
C17 C 0.5422(3) 0.36866(13) 0.42713(11) 0.0365(5) Uani 1 1 d . . . . .
H17 H 0.4778 0.3874 0.3908 0.044 Uiso 1 1 calc R U . . .
C20 C 0.5262(3) 0.27761(14) 0.43203(12) 0.0390(5) Uani 1 1 d . . . . .
O7 O -0.0590(3) 0.60151(14) 0.73053(17) 0.0992(11) Uani 1 1 d . . . . .
C5 C 0.5592(2) 0.68302(13) 0.64530(12) 0.0362(5) Uani 1 1 d . . . . .
H5 H 0.6002 0.6482 0.6812 0.043 Uiso 1 1 calc R U . . .
C12 C 0.3561(2) 0.45230(12) 0.49561(11) 0.0319(4) Uani 1 1 d . . . . .
H12A H 0.3343 0.4788 0.4522 0.038 Uiso 1 1 calc R U . . .
H12B H 0.2917 0.4067 0.5010 0.038 Uiso 1 1 calc R U . . .
C18 C 0.5465(2) 0.37237(13) 0.55917(11) 0.0362(5) Uani 1 1 d . . . . .
H18A H 0.6428 0.3536 0.5563 0.054 Uiso 1 1 calc R U . . .
H18B H 0.4842 0.3264 0.5636 0.054 Uiso 1 1 calc R U . . .
H18C H 0.5362 0.4072 0.5986 0.054 Uiso 1 1 calc R U . . .
C1' C -0.0201(3) 0.53958(15) 0.70513(13) 0.0466(6) Uani 1 1 d . . . . .
C15 C 0.7054(3) 0.47830(15) 0.43614(13) 0.0427(5) Uani 1 1 d . . . . .
H15 H 0.7748 0.5156 0.4235 0.051 Uiso 1 1 calc R U . . .
C30 C 0.5239(3) 0.63276(14) 0.45718(12) 0.0430(5) Uani 1 1 d . . . . .
H30A H 0.5922 0.6317 0.4205 0.065 Uiso 1 1 calc R U . . .
H30B H 0.5155 0.6873 0.4746 0.065 Uiso 1 1 calc R U . . .
H30C H 0.4336 0.6149 0.4401 0.065 Uiso 1 1 calc R U . . .
C7 C 0.7022(2) 0.61265(15) 0.55105(14) 0.0409(5) Uani 1 1 d . . . . .
C4 C 0.5332(3) 0.76792(15) 0.67975(13) 0.0463(6) Uani 1 1 d . . . . .
H4 H 0.4394 0.7658 0.7014 0.056 Uiso 1 1 calc R U . . .
C16 C 0.6931(3) 0.39427(15) 0.40593(13) 0.0457(6) Uani 1 1 d . . . . .
H16A H 0.7636 0.3578 0.4252 0.055 Uiso 1 1 calc R U . . .
H16B H 0.7032 0.3955 0.3562 0.055 Uiso 1 1 calc R U . . .
C23 C 0.4444(3) 0.15228(15) 0.45250(15) 0.0525(6) Uani 1 1 d . . . . .
H23 H 0.3866 0.1093 0.4663 0.063 Uiso 1 1 calc R U . . .
C2' C -0.0924(3) 0.45829(15) 0.71076(13) 0.0455(6) Uani 1 1 d . . . . .
H2' H -0.0913 0.4327 0.6652 0.055 Uiso 1 1 calc R U . . .
C22 C 0.4116(3) 0.23163(15) 0.45801(14) 0.0492(6) Uani 1 1 d . . . . .
H22 H 0.3278 0.2527 0.4759 0.059 Uiso 1 1 calc R U . . .
C6 C 0.6738(3) 0.69091(16) 0.58867(15) 0.0467(6) Uani 1 1 d . . . . .
H6A H 0.6439 0.7319 0.5557 0.056 Uiso 1 1 calc R U . . .
H6B H 0.7613 0.7097 0.6096 0.056 Uiso 1 1 calc R U . . .
C21 C 0.6215(3) 0.22165(16) 0.41183(16) 0.0538(7) Uani 1 1 d . . . . .
H21 H 0.7086 0.2344 0.3922 0.065 Uiso 1 1 calc R U . . .
C29 C 0.5330(4) 0.84095(17) 0.63077(19) 0.0678(9) Uani 1 1 d . . . . .
H29A H 0.6270 0.8494 0.6132 0.102 Uiso 1 1 calc R U . . .
H29B H 0.5025 0.8887 0.6552 0.102 Uiso 1 1 calc R U . . .
H29C H 0.4694 0.8305 0.5932 0.102 Uiso 1 1 calc R U . . .
C3' C -0.0108(4) 0.4042(2) 0.7597(2) 0.0756(10) Uani 1 1 d . . . . .
H3'A H -0.0143 0.4280 0.8054 0.091 Uiso 1 1 calc R U . . .
H3'B H 0.0877 0.4029 0.7454 0.091 Uiso 1 1 calc R U . . .
C28 C 0.6414(4) 0.7812(2) 0.7374(2) 0.0772(10) Uani 1 1 d . . . . .
H28A H 0.6368 0.7366 0.7693 0.116 Uiso 1 1 calc R U . . .
H28B H 0.6203 0.8312 0.7610 0.116 Uiso 1 1 calc R U . . .
H28C H 0.7348 0.7843 0.7180 0.116 Uiso 1 1 calc R U . . .
C5' C -0.2458(4) 0.4695(2) 0.7323(2) 0.0739(10) Uani 1 1 d . . . . .
H5'A H -0.2494 0.4871 0.7795 0.111 Uiso 1 1 calc R U . . .
H5'B H -0.2953 0.4186 0.7277 0.111 Uiso 1 1 calc R U . . .
H5'C H -0.2896 0.5098 0.7035 0.111 Uiso 1 1 calc R U . . .
C26 C 0.3864(5) 0.6547(3) 0.86213(16) 0.0901(13) Uani 1 1 d . . . . .
H26A H 0.4594 0.6948 0.8560 0.135 Uiso 1 1 calc R U . . .
H26B H 0.4092 0.6208 0.9009 0.135 Uiso 1 1 calc R U . . .
H26C H 0.2975 0.6815 0.8702 0.135 Uiso 1 1 calc R U . . .
C4' C -0.0661(5) 0.3169(2) 0.7635(3) 0.0967(14) Uani 1 1 d . . . . .
H4'A H -0.0627 0.2926 0.7185 0.145 Uiso 1 1 calc R U . . .
H4'B H -0.1623 0.3173 0.7797 0.145 Uiso 1 1 calc R U . . .
H4'C H -0.0083 0.2859 0.7946 0.145 Uiso 1 1 calc R U . . .
C24 C 0.3758(6) 0.6037(2) 0.79940(17) 0.0882(13) Uani 1 1 d D . . . .
O8 O 0.4554(8) 0.5403(4) 0.7938(3) 0.1021(15) Uani 0.551(5) 1 d . U P A 2
O8' O 0.3100(9) 0.5349(4) 0.8037(3) 0.1021(15) Uani 0.449(5) 1 d D U P A 1

loop_
_atom_site_aniso_label
_atom_site_aniso_U_11
_atom_site_aniso_U_22
_atom_site_aniso_U_33
_atom_site_aniso_U_23
_atom_site_aniso_U_13
_atom_site_aniso_U_12
O1 0.0272(7) 0.0286(7) 0.0415(8) -0.0015(6) -0.0070(6) 0.0010(6)
O6 0.0345(8) 0.0281(7) 0.0532(9) -0.0029(7) 0.0106(7) -0.0056(6)
O2 0.0300(8) 0.0313(7) 0.0650(10) 0.0034(7) -0.0082(8) 0.0029(6)
O3 0.0610(11) 0.0433(9) 0.0359(8) -0.0065(7) -0.0008(8) -0.0040(8)
O5 0.0704(14) 0.0409(10) 0.0808(14) -0.0151(10) -0.0111(11) 0.0075(10)
O4 0.0315(9) 0.0707(13) 0.0954(16) -0.0303(12) -0.0031(10) -0.0036(9)
C11 0.0240(9) 0.0236(8) 0.0360(10) 0.0014(8) -0.0008(8) -0.0003(7)
C3 0.0269(10) 0.0254(9) 0.0439(11) 0.0015(8) -0.0022(8) 0.0004(8)
C14 0.0315(10) 0.0319(10) 0.0368(10) 0.0007(8) -0.0011(9) -0.0024(8)
C1 0.0353(11) 0.0273(9) 0.0353(10) -0.0017(8) -0.0002(9) -0.0011(8)
C8 0.0291(10) 0.0288(10) 0.0382(10) -0.0001(8) 0.0003(8) -0.0068(8)
C13 0.0307(10) 0.0283(10) 0.0339(10) -0.0015(8) -0.0008(8) -0.0003(8)
C19 0.0325(11) 0.0241(9) 0.0431(11) 0.0028(8) -0.0016(9) -0.0022(8)
C2 0.0311(10) 0.0240(9) 0.0442(11) -0.0023(8) 0.0029(9) -0.0024(8)
C9 0.0269(10) 0.0233(9) 0.0342(10) 0.0009(7) -0.0031(8) -0.0011(7)
C10 0.0285(10) 0.0257(9) 0.0361(10) -0.0011(8) -0.0020(8) -0.0025(8)
C17 0.0405(12) 0.0338(11) 0.0353(10) -0.0032(8) 0.0004(9) 0.0005(9)
C20 0.0434(12) 0.0365(11) 0.0371(11) -0.0090(9) -0.0029(9) 0.0019(10)
O7 0.110(2) 0.0503(12) 0.137(2) -0.0268(14) 0.083(2) -0.0181(13)
C5 0.0340(11) 0.0324(11) 0.0421(11) -0.0046(9) -0.0062(9) -0.0048(9)
C12 0.0305(10) 0.0283(10) 0.0370(10) -0.0026(8) -0.0032(8) -0.0034(8)
C18 0.0402(11) 0.0312(10) 0.0373(10) -0.0006(8) -0.0016(9) 0.0028(9)
C1' 0.0549(15) 0.0391(13) 0.0457(12) -0.0037(10) 0.0157(12) -0.0072(11)
C15 0.0419(13) 0.0398(12) 0.0465(13) -0.0005(10) 0.0104(10) -0.0049(10)
C30 0.0491(13) 0.0345(11) 0.0454(12) 0.0076(10) 0.0045(11) -0.0034(10)
C7 0.0279(11) 0.0425(12) 0.0523(13) -0.0044(10) 0.0038(10) -0.0108(9)
C4 0.0479(14) 0.0387(12) 0.0523(14) -0.0137(10) -0.0004(11) -0.0103(11)
C16 0.0478(15) 0.0451(13) 0.0443(13) -0.0067(10) 0.0119(11) -0.0023(11)
C23 0.0683(18) 0.0348(12) 0.0543(14) -0.0060(11) -0.0041(13) -0.0094(12)
C2' 0.0522(14) 0.0421(13) 0.0421(12) -0.0021(10) 0.0090(11) -0.0130(11)
C22 0.0513(15) 0.0406(13) 0.0555(15) -0.0107(11) 0.0074(12) -0.0038(11)
C6 0.0350(12) 0.0442(13) 0.0609(15) -0.0122(11) 0.0027(11) -0.0162(11)
C21 0.0483(15) 0.0442(14) 0.0688(17) -0.0171(13) 0.0002(13) 0.0025(12)
C29 0.090(2) 0.0344(13) 0.079(2) -0.0089(13) 0.0106(18) -0.0118(14)
C3' 0.0600(19) 0.0515(17) 0.115(3) 0.0318(18) -0.0056(19) -0.0099(15)
C28 0.074(2) 0.082(2) 0.076(2) -0.0359(19) -0.0152(18) -0.0184(19)
C5' 0.0541(18) 0.071(2) 0.097(3) 0.0111(19) 0.0088(18) -0.0116(17)
C26 0.100(3) 0.131(4) 0.0394(15) -0.0178(19) 0.0053(17) -0.029(3)
C4' 0.093(3) 0.0507(19) 0.146(4) 0.033(2) 0.024(3) -0.0089(19)
C24 0.158(4) 0.064(2) 0.0424(16) 0.0022(15) -0.013(2) 0.002(2)
O8 0.155(4) 0.091(2) 0.0610(18) 0.0139(17) -0.020(3) 0.021(3)
O8' 0.155(4) 0.091(2) 0.0610(18) 0.0139(17) -0.020(3) 0.021(3)

loop_
_atom_type_symbol
_atom_type_description
_atom_type_scat_dispersion_real
_atom_type_scat_dispersion_imag
_atom_type_scat_source
C C 0.0181 0.0091 'International Tables Vol C Tables 4.2.6.8 and 6.1.1.4'
H H 0.0000 0.0000 'International Tables Vol C Tables 4.2.6.8 and 6.1.1.4'
O O 0.0492 0.0322 'International Tables Vol C Tables 4.2.6.8 and 6.1.1.4'

loop_
_geom_angle_atom_site_label_1
_geom_angle_atom_site_label_2
_geom_angle_atom_site_label_3
_geom_angle
C3 O1 C11 115.24(16)
C1' O6 C2 118.04(18)
C3 O2 H2 109.5
C24 O3 C1 119.3(2)
C21 O5 C23 105.3(2)
O1 C11 C12 106.44(16)
O1 C11 C9 112.24(15)
C12 C11 C9 114.49(17)
O1 C11 H11 107.8
C12 C11 H11 107.8
C9 C11 H11 107.8
O2 C3 O1 106.77(17)
O2 C3 C19 111.53(16)
O1 C3 C19 110.64(17)
O2 C3 C2 113.74(18)
O1 C3 C2 113.95(16)
C19 C3 C2 100.22(17)
C15 C14 C13 112.03(19)
C15 C14 C8 126.8(2)
C13 C14 C8 120.61(18)
O3 C1 C2 109.15(18)
O3 C1 C10 112.87(17)
C2 C1 C10 104.80(16)
O3 C1 H1 110.0
C2 C1 H1 110.0
C10 C1 H1 110.0
C14 C8 C7 112.31(18)
C14 C8 C30 106.76(18)
C7 C8 C30 108.75(18)
C14 C8 C9 109.12(16)
C7 C8 C9 104.10(17)
C30 C8 C9 115.94(18)
C14 C13 C12 107.70(17)
C14 C13 C18 111.98(18)
C12 C13 C18 111.60(18)
C14 C13 C17 100.98(17)
C12 C13 C17 113.28(17)
C18 C13 C17 110.82(17)
C3 C19 C10 101.20(16)
C3 C19 H19A 111.5
C10 C19 H19A 111.5
C3 C19 H19B 111.5
C10 C19 H19B 111.5
H19A C19 H19B 109.3
O6 C2 C1 113.65(17)
O6 C2 C3 112.58(17)
C1 C2 C3 105.49(17)
O6 C2 H2A 108.3
C1 C2 H2A 108.3
C3 C2 H2A 108.3
C11 C9 C8 114.06(16)
C11 C9 C10 110.80(16)
C8 C9 C10 117.35(16)
C11 C9 H9 104.3
C8 C9 H9 104.3
C10 C9 H9 104.3
C19 C10 C5 117.20(17)
C19 C10 C9 110.22(16)
C5 C10 C9 110.27(17)
C19 C10 C1 101.79(16)
C5 C10 C1 113.21(17)
C9 C10 C1 102.98(15)
C20 C17 C16 112.4(2)
C20 C17 C13 117.64(18)
C16 C17 C13 104.86(18)
C20 C17 H17 107.2
C16 C17 H17 107.2
C13 C17 H17 107.2
C21 C20 C22 104.6(2)
C21 C20 C17 126.4(2)
C22 C20 C17 129.1(2)
C6 C5 C10 112.64(18)
C6 C5 C4 109.81(19)
C10 C5 C4 115.39(19)
C6 C5 H5 106.1
C10 C5 H5 106.1
C4 C5 H5 106.1
C11 C12 C13 112.27(17)
C11 C12 H12A 109.2
C13 C12 H12A 109.2
C11 C12 H12B 109.2
C13 C12 H12B 109.2
H12A C12 H12B 107.9
C13 C18 H18A 109.5
C13 C18 H18B 109.5
H18A C18 H18B 109.5
C13 C18 H18C 109.5
H18A C18 H18C 109.5
H18B C18 H18C 109.5
O7 C1' O6 122.8(2)
O7 C1' C2' 126.1(2)
O6 C1' C2' 111.0(2)
C14 C15 C16 112.5(2)
C14 C15 H15 123.8
C16 C15 H15 123.8
C8 C30 H30A 109.5
C8 C30 H30B 109.5
H30A C30 H30B 109.5
C8 C30 H30C 109.5
H30A C30 H30C 109.5
H30B C30 H30C 109.5
O4 C7 C6 122.7(2)
O4 C7 C8 122.5(2)
C6 C7 C8 114.8(2)
C29 C4 C28 110.1(3)
C29 C4 C5 115.6(2)
C28 C4 C5 109.6(2)
C29 C4 H4 107.1
C28 C4 H4 107.1
C5 C4 H4 107.1
C15 C16 C17 102.55(19)
C15 C16 H16A 111.3
C17 C16 H16A 111.3
C15 C16 H16B 111.3
C17 C16 H16B 111.3
H16A C16 H16B 109.2
C22 C23 O5 109.6(2)
C22 C23 H23 125.2
O5 C23 H23 125.2
C1' C2' C3' 109.6(2)
C1' C2' C5' 110.2(3)
C3' C2' C5' 112.5(3)
C1' C2' H2' 108.1
C3' C2' H2' 108.1
C5' C2' H2' 108.1
C23 C22 C20 108.3(3)
C23 C22 H22 125.9
C20 C22 H22 125.9
C7 C6 C5 113.51(19)
C7 C6 H6A 108.9
C5 C6 H6A 108.9
C7 C6 H6B 108.9
C5 C6 H6B 108.9
H6A C6 H6B 107.7
C20 C21 O5 112.3(3)
C20 C21 H21 123.9
O5 C21 H21 123.9
C4 C29 H29A 109.5
C4 C29 H29B 109.5
H29A C29 H29B 109.5
C4 C29 H29C 109.5
H29A C29 H29C 109.5
H29B C29 H29C 109.5
C2' C3' C4' 114.0(3)
C2' C3' H3'A 108.7
C4' C3' H3'A 108.7
C2' C3' H3'B 108.7
C4' C3' H3'B 108.7
H3'A C3' H3'B 107.6
C4 C28 H28A 109.5
C4 C28 H28B 109.5
H28A C28 H28B 109.5
C4 C28 H28C 109.5
H28A C28 H28C 109.5
H28B C28 H28C 109.5
C2' C5' H5'A 109.5
C2' C5' H5'B 109.5
H5'A C5' H5'B 109.5
C2' C5' H5'C 109.5
H5'A C5' H5'C 109.5
H5'B C5' H5'C 109.5
C24 C26 H26A 109.5
C24 C26 H26B 109.5
H26A C26 H26B 109.5
C24 C26 H26C 109.5
H26A C26 H26C 109.5
H26B C26 H26C 109.5
C3' C4' H4'A 109.5
C3' C4' H4'B 109.5
H4'A C4' H4'B 109.5
C3' C4' H4'C 109.5
H4'A C4' H4'C 109.5
H4'B C4' H4'C 109.5
O3 C24 O8 117.2(4)
O3 C24 O8' 113.9(4)
O3 C24 C26 114.4(3)
O8 C24 C26 119.1(4)
O8' C24 C26 118.2(4)

loop_
_geom_bond_atom_site_label_1
_geom_bond_atom_site_label_2
_geom_bond_distance
O1 C3 1.426(3)
O1 C11 1.439(2)
O6 C1' 1.351(3)
O6 C2 1.433(2)
O2 C3 1.384(3)
O2 H2 0.8200
O3 C24 1.288(4)
O3 C1 1.443(3)
O5 C21 1.360(4)
O5 C23 1.370(4)
O4 C7 1.206(3)
C11 C12 1.533(3)
C11 C9 1.547(3)
C11 H11 0.9800
C3 C19 1.518(3)
C3 C2 1.535(3)
C14 C15 1.322(3)
C14 C13 1.523(3)
C14 C8 1.523(3)
C1 C2 1.533(3)
C1 C10 1.577(3)
C1 H1 0.9800
C8 C7 1.527(3)
C8 C30 1.552(3)
C8 C9 1.553(3)
C13 C12 1.533(3)
C13 C18 1.542(3)
C13 C17 1.573(3)
C19 C10 1.542(3)
C19 H19A 0.9700
C19 H19B 0.9700
C2 H2A 0.9800
C9 C10 1.567(3)
C9 H9 0.9800
C10 C5 1.554(3)
C17 C20 1.504(3)
C17 C16 1.540(3)
C17 H17 0.9800
C20 C21 1.344(4)
C20 C22 1.411(4)
O7 C1' 1.187(3)
C5 C6 1.548(3)
C5 C4 1.564(3)
C5 H5 0.9800
C12 H12A 0.9700
C12 H12B 0.9700
C18 H18A 0.9600
C18 H18B 0.9600
C18 H18C 0.9600
C1' C2' 1.502(3)
C15 C16 1.502(3)
C15 H15 0.9300
C30 H30A 0.9600
C30 H30B 0.9600
C30 H30C 0.9600
C7 C6 1.501(3)
C4 C29 1.529(4)
C4 C28 1.530(4)
C4 H4 0.9800
C16 H16A 0.9700
C16 H16B 0.9700
C23 C22 1.342(4)
C23 H23 0.9300
C2' C3' 1.511(4)
C2' C5' 1.517(4)
C2' H2' 0.9800
C22 H22 0.9300
C6 H6A 0.9700
C6 H6B 0.9700
C21 H21 0.9300
C29 H29A 0.9600
C29 H29B 0.9600
C29 H29C 0.9600
C3' C4' 1.526(5)
C3' H3'A 0.9700
C3' H3'B 0.9700
C28 H28A 0.9600
C28 H28B 0.9600
C28 H28C 0.9600
C5' H5'A 0.9600
C5' H5'B 0.9600
C5' H5'C 0.9600
C26 C24 1.480(5)
C26 H26A 0.9600
C26 H26B 0.9600
C26 H26C 0.9600
C4' H4'A 0.9600
C4' H4'B 0.9600
C4' H4'C 0.9600
C24 O8 1.288(7)
C24 O8' 1.292(6)

loop_
_geom_hbond_atom_site_label_D
_geom_hbond_atom_site_label_H
_geom_hbond_atom_site_label_A
_geom_hbond_distance_DH
_geom_hbond_distance_HA
_geom_hbond_distance_DA
_geom_hbond_angle_DHA
_geom_hbond_site_symmetry_A
O2 H2 O4 0.82 1.96 2.760(3) 165.9 1_455

loop_
_geom_torsion_atom_site_label_1
_geom_torsion_atom_site_label_2
_geom_torsion_atom_site_label_3
_geom_torsion_atom_site_label_4
_geom_torsion
C3 O1 C11 C12 -173.74(16)
C3 O1 C11 C9 -47.8(2)
C11 O1 C3 O2 -174.12(16)
C11 O1 C3 C19 64.3(2)
C11 O1 C3 C2 -47.7(2)
C24 O3 C1 C2 113.2(3)
C24 O3 C1 C10 -130.7(3)
C15 C14 C8 C7 -56.3(3)
C13 C14 C8 C7 133.2(2)
C15 C14 C8 C30 62.8(3)
C13 C14 C8 C30 -107.7(2)
C15 C14 C8 C9 -171.2(2)
C13 C14 C8 C9 18.3(3)
C15 C14 C13 C12 -135.7(2)
C8 C14 C13 C12 36.1(3)
C15 C14 C13 C18 101.3(2)
C8 C14 C13 C18 -86.9(2)
C15 C14 C13 C17 -16.7(2)
C8 C14 C13 C17 155.11(19)
O2 C3 C19 C10 171.92(18)
O1 C3 C19 C10 -69.4(2)
C2 C3 C19 C10 51.19(19)
C1' O6 C2 C1 121.5(2)
C1' O6 C2 C3 -118.6(2)
O3 C1 C2 O6 -104.0(2)
C10 C1 C2 O6 134.88(18)
O3 C1 C2 C3 132.23(17)
C10 C1 C2 C3 11.1(2)
O2 C3 C2 O6 78.0(2)
O1 C3 C2 O6 -44.7(2)
C19 C3 C2 O6 -162.92(17)
O2 C3 C2 C1 -157.57(17)
O1 C3 C2 C1 79.7(2)
C19 C3 C2 C1 -38.44(19)
O1 C11 C9 C8 -93.1(2)
C12 C11 C9 C8 28.4(2)
O1 C11 C9 C10 41.9(2)
C12 C11 C9 C10 163.42(17)
C14 C8 C9 C11 -51.6(2)
C7 C8 C9 C11 -171.71(17)
C30 C8 C9 C11 68.9(2)
C14 C8 C9 C10 176.40(17)
C7 C8 C9 C10 56.3(2)
C30 C8 C9 C10 -63.1(2)
C3 C19 C10 C5 -168.24(18)
C3 C19 C10 C9 64.6(2)
C3 C19 C10 C1 -44.2(2)
C11 C9 C10 C19 -53.8(2)
C8 C9 C10 C19 79.6(2)
C11 C9 C10 C5 175.25(16)
C8 C9 C10 C5 -51.3(2)
C11 C9 C10 C1 54.16(19)
C8 C9 C10 C1 -172.40(17)
O3 C1 C10 C19 -98.64(19)
C2 C1 C10 C19 20.03(19)
O3 C1 C10 C5 28.1(2)
C2 C1 C10 C5 146.73(17)
O3 C1 C10 C9 147.12(18)
C2 C1 C10 C9 -94.21(18)
C14 C13 C17 C20 150.9(2)
C12 C13 C17 C20 -94.2(2)
C18 C13 C17 C20 32.1(3)
C14 C13 C17 C16 25.2(2)
C12 C13 C17 C16 140.12(19)
C18 C13 C17 C16 -93.6(2)
C16 C17 C20 C21 -8.9(4)
C13 C17 C20 C21 -130.8(3)
C16 C17 C20 C22 171.1(2)
C13 C17 C20 C22 49.2(4)
C19 C10 C5 C6 -83.9(2)
C9 C10 C5 C6 43.3(2)
C1 C10 C5 C6 158.08(19)
C19 C10 C5 C4 43.3(3)
C9 C10 C5 C4 170.49(18)
C1 C10 C5 C4 -74.7(2)
O1 C11 C12 C13 153.80(16)
C9 C11 C12 C13 29.2(2)
C14 C13 C12 C11 -60.6(2)
C18 C13 C12 C11 62.7(2)
C17 C13 C12 C11 -171.37(17)
C2 O6 C1' O7 0.2(4)
C2 O6 C1' C2' 179.7(2)
C13 C14 C15 C16 0.9(3)
C8 C14 C15 C16 -170.3(2)
C14 C8 C7 O4 2.2(4)
C30 C8 C7 O4 -115.7(3)
C9 C8 C7 O4 120.1(3)
C14 C8 C7 C6 -176.2(2)
C30 C8 C7 C6 65.8(3)
C9 C8 C7 C6 -58.3(3)
C6 C5 C4 C29 39.7(3)
C10 C5 C4 C29 -88.9(3)
C6 C5 C4 C28 -85.3(3)
C10 C5 C4 C28 146.1(2)
C14 C15 C16 C17 15.8(3)
C20 C17 C16 C15 -154.0(2)
C13 C17 C16 C15 -25.1(2)
C21 O5 C23 C22 0.2(3)
O7 C1' C2' C3' -105.3(4)
O6 C1' C2' C3' 75.2(3)
O7 C1' C2' C5' 19.1(5)
O6 C1' C2' C5' -160.4(3)
O5 C23 C22 C20 -0.4(3)
C21 C20 C22 C23 0.4(3)
C17 C20 C22 C23 -179.6(2)
O4 C7 C6 C5 -120.5(3)
C8 C7 C6 C5 58.0(3)
C10 C5 C6 C7 -48.0(3)
C4 C5 C6 C7 -178.0(2)
C22 C20 C21 O5 -0.3(3)
C17 C20 C21 O5 179.7(2)
C23 O5 C21 C20 0.1(3)
C1' C2' C3' C4' -173.9(3)
C5' C2' C3' C4' 63.0(4)
C1 O3 C24 O8 34.7(6)
C1 O3 C24 O8' -38.5(7)
C1 O3 C24 C26 -178.8(3)
